data_1539094
loop_
_publ_author_name
'Sillen, L.G.'
'Gjoerling-Husberg, A.S.'

_publ_section_title
;
 Roentgenuntersuchung von Calcium/Wismutoxychloriden und -oxybromiden
;
_journal_name_full 'Zeitschrift fuer Anorganische und Allgemeine Chemie'
_journal_page_first 121
_journal_page_last 134
_journal_volume 248
_journal_year 1941
_chemical_formula_sum 'Bi1.5 Ca1.25 Cl3 O2'
_chemical_name_systematic 'Ca0.75 (Ca0.5 Bi1.5) O2 Cl3'
_space_group_IT_number 139
_symmetry_space_group_name_Hall '-I 4 2'
_symmetry_space_group_name_H-M 'I 4/m m m'
_cell_angle_alpha 90
_cell_angle_beta 90
_cell_angle_gamma 90
_cell_formula_units_Z 2
_cell_length_a 3.897
_cell_length_b 3.897
_cell_length_c 21.69
_cell_volume 329.398
_citation_journal_id_ASTM ZAACAB
_cod_data_source_file Sillen_ZAACAB_1941_1960.cif
_cod_data_source_block Bi1.5Ca1.25Cl3O2
_cod_original_cell_volume 329.3976
_cod_database_code 1539094

loop_
_symmetry_equiv_pos_as_xyz
x,y,z
-y,x,z
-x,-y,z
y,-x,z
x,-y,-z
y,x,-z
-x,y,-z
-y,-x,-z
-x,-y,-z
y,-x,-z
x,y,-z
-y,x,-z
-x,y,z
-y,-x,z
x,-y,z
y,x,z
x+1/2,y+1/2,z+1/2
-y+1/2,x+1/2,z+1/2
-x+1/2,-y+1/2,z+1/2
y+1/2,-x+1/2,z+1/2
x+1/2,-y+1/2,-z+1/2
y+1/2,x+1/2,-z+1/2
-x+1/2,y+1/2,-z+1/2
-y+1/2,-x+1/2,-z+1/2
-x+1/2,-y+1/2,-z+1/2
y+1/2,-x+1/2,-z+1/2
x+1/2,y+1/2,-z+1/2
-y+1/2,x+1/2,-z+1/2
-x+1/2,y+1/2,z+1/2
-y+1/2,-x+1/2,z+1/2
x+1/2,-y+1/2,z+1/2
y+1/2,x+1/2,z+1/2

loop_
_atom_site_label
_atom_site_type_symbol
_atom_site_fract_x
_atom_site_fract_y
_atom_site_fract_z
_atom_site_occupancy
_atom_site_U_iso_or_equiv
Ca2 Ca+2 0 0 0.5 0.75 0.0
Cl1 Cl-1 0 0 0.373 1 0.0
Bi1 Bi+3 0 0 0.195 0.75 0.0
O1 O-2 0 0.5 0.25 1 0.0
Cl2 Cl-1 0 0 0 1 0.0
Ca1 Ca+2 0 0 0.195 0.25 0.0
